data_7719935
loop_
_publ_author_name
'W\'ojcik, Patryk'
'Latouche, Camille'
'Kamecka, Anna'
'Suwinska, Kinga'
'Masternak, Joanna'
'Urbaniak, Mariusz'

_publ_section_title
;
 Fluorine-Substituted Cyclometallated Rhodium(III) Complexes with
 \a-Diimine Ancillary Ligands: Synthesis, Structure, Photophysical and
 DNA-Binding Properties
;
_journal_name_full 'Dalton Transactions'
_journal_paper_doi 10.1039/D5DT02369F
_journal_year 2025
_chemical_formula_moiety 'C28 H18 F4 N6 Rh+, P F6-'
_chemical_formula_sum 'C28 H18 F10 N6 P Rh'
_chemical_formula_weight 762.36
_space_group_crystal_system orthorhombic
_space_group_IT_number 19
_space_group_name_Hall 'P 2ac 2ab'
_space_group_name_H-M_alt 'P 21 21 21'
_atom_sites_solution_hydrogens geom
_atom_sites_solution_primary 'Intrinsic Phasing'
_audit_creation_method
;FinalCif 2024.9-0 by Daniel Kratzert, Freiburg 2025, 
https://dkratzert.de/finalcif.html
;
_audit_update_record
;
2025-09-24 deposited with the CCDC.	2025-12-02 downloaded from the CCDC.
;
_cell_angle_alpha 90
_cell_angle_beta 90
_cell_angle_gamma 90
_cell_formula_units_Z 4
_cell_length_a 10.6862(5)
_cell_length_b 12.9519(6)
_cell_length_c 21.0983(10)
_cell_measurement_reflns_used 9930
_cell_measurement_temperature 294.15
_cell_measurement_theta_max 27.2307
_cell_measurement_theta_min 2.4709
_cell_measurement_wavelength 0.71073
_cell_volume 2920.1(2)
_computing_cell_refinement 'SAINT V8.41 (Bruker AXS LLC)'
_computing_data_collection 'Bruker Instrument Service v8.5.5.6'
_computing_data_reduction 'SAINT V8.41 (Bruker AXS LLC)'
_computing_molecular_graphics 'shelXle (C.B. Huebschle, rev 1503)'
_computing_structure_refinement 'SHELXL-2019/2 (Sheldrick, 2019)'
_computing_structure_solution 'SHELXT 2018/2 (Sheldrick, 2018)'
_diffrn_ambient_temperature 294(2)
_diffrn_detector CPAD
_diffrn_detector_area_resol_mean 7.391
_diffrn_detector_type PhotonII_7
_diffrn_measured_fraction_theta_full 0.987
_diffrn_measured_fraction_theta_max 0.989
_diffrn_measurement_details
;<Phi   scan: start=   0.0; len= 180.0; end= 180.0 at [Counterclockwise Eulerian 
angles: dx= 58.82 mm theta=   0.000 deg omega=   0.000 deg chi=  54.739 deg] 
measure for 1.0 seconds; frame angle 1.00 degrees, wavelength=0.71073>
<Phi   scan: start= 180.0; len= 180.0; end= 360.0 at [Counterclockwise Eulerian 
angles: dx= 58.82 mm theta=   0.000 deg omega=   0.000 deg chi=  54.739 deg] 
measure for 1.0 seconds; frame angle 1.00 degrees, wavelength=0.71073>
<Omega scan: start= 187.9; len= 199.0; end= 386.9 at [Counterclockwise Eulerian 
angles: dx= 58.82 mm theta=   8.899 deg phi= 306.000 deg chi=  54.739 deg] 
measure for 20.0 seconds; frame angle 1.00 degrees, wavelength=0.71073>
<Omega scan: start= 187.9; len= 199.0; end= 386.9 at [Counterclockwise Eulerian 
angles: dx= 58.82 mm theta=   8.899 deg phi=  50.999 deg chi=  54.739 deg] 
measure for 20.0 seconds; frame angle 1.00 degrees, wavelength=0.71073>
<Omega scan: start= 187.9; len= 199.0; end= 386.9 at [Counterclockwise Eulerian 
angles: dx= 58.82 mm theta=   8.899 deg phi= 203.999 deg chi=  54.739 deg] 
measure for 20.0 seconds; frame angle 1.00 degrees, wavelength=0.71073>
<Omega scan: start= 187.9; len= 129.0; end= 316.9 at [Counterclockwise Eulerian 
angles: dx= 58.82 mm theta=   8.899 deg phi= 153.000 deg chi=  54.739 deg] 
measure for 20.0 seconds; frame angle 1.00 degrees, wavelength=0.71073>
;
_diffrn_measurement_device 'FIXEDCHI diffractometer'
_diffrn_measurement_device_type 'Bruker D8'
_diffrn_measurement_method '\w and \f scans'
_diffrn_radiation_monochromator 'multilayer mirror'
_diffrn_radiation_type MoK\a
_diffrn_radiation_wavelength 0.71073
_diffrn_reflns_av_R_equivalents 0.0357
_diffrn_reflns_av_unetI/netI 0.0322
_diffrn_reflns_Laue_measured_fraction_full 0.987
_diffrn_reflns_Laue_measured_fraction_max 0.989
_diffrn_reflns_limit_h_max 14
_diffrn_reflns_limit_h_min -14
_diffrn_reflns_limit_k_max 17
_diffrn_reflns_limit_k_min -16
_diffrn_reflns_limit_l_max 28
_diffrn_reflns_limit_l_min -28
_diffrn_reflns_number 43168
_diffrn_reflns_point_group_measured_fraction_full 0.989
_diffrn_reflns_point_group_measured_fraction_max 0.986
_diffrn_reflns_reduction_process narrow-frame
_diffrn_reflns_theta_full 25.242
_diffrn_reflns_theta_max 28.273
_diffrn_reflns_theta_min 2.471
_diffrn_source 'microfocus sealed tube'
_diffrn_source_current 1.0
_diffrn_source_target Mo
_diffrn_source_type 'INCOATEC I\mS'
_diffrn_source_voltage 50.0
_exptl_absorpt_coefficient_mu 0.735
_exptl_absorpt_correction_T_max 0.954
_exptl_absorpt_correction_T_min 0.792
_exptl_absorpt_correction_type multi-scan
_exptl_absorpt_process_details
;Krause, L., Herbst-Irmer, R., Sheldrick, G. M., Stalke, D. (2015).
"Comparison of silver and molybdenum microfocus X-ray sources for single-crystal
 structure determination"
J. Appl. Cryst. 48, 3-10.
doi:10.1107/S1600576714022985
;
_exptl_crystal_colour colourless
_exptl_crystal_density_diffrn 1.734
_exptl_crystal_description needle
_exptl_crystal_F_000 1512
_exptl_crystal_size_max 0.332
_exptl_crystal_size_mid 0.091
_exptl_crystal_size_min 0.064
_refine_diff_density_max 0.926
_refine_diff_density_min -0.476
_refine_diff_density_rms 0.072
_refine_ls_abs_structure_details
;
 Flack x determined using 2295 quotients [(I+)-(I-)]/[(I+)+(I-)]
 (Parsons, Flack and Wagner, Acta Cryst. B69 (2013) 249-259).
;
_refine_ls_abs_structure_Flack -0.003(8)
_refine_ls_extinction_method none
_refine_ls_goodness_of_fit_ref 1.141
_refine_ls_hydrogen_treatment constr
_refine_ls_matrix_type full
_refine_ls_number_parameters 415
_refine_ls_number_reflns 7144
_refine_ls_number_restraints 0
_refine_ls_restrained_S_all 1.141
_refine_ls_R_factor_all 0.0625
_refine_ls_R_factor_gt 0.0394
_refine_ls_shift/su_max 0.001
_refine_ls_shift/su_mean 0.000
_refine_ls_structure_factor_coef Fsqd
_refine_ls_weighting_details 'w=1/[\s^2^(Fo^2^)+(0.0395P)^2^+1.9758P] where P=(Fo^2^+2Fc^2^)/3'
_refine_ls_weighting_scheme calc
_refine_ls_wR_factor_gt 0.0854
_refine_ls_wR_factor_ref 0.1030
_reflns_Friedel_coverage 0.782
_reflns_Friedel_fraction_full 0.991
_reflns_Friedel_fraction_max 0.982
_reflns_number_gt 5825
_reflns_number_total 7144
_reflns_threshold_expression 'I > 2\s(I)'
_cod_data_source_file d5dt02369f2.cif
_cod_data_source_block mo_S320c_a
_cod_depositor_comments
;
The following automatic conversions were performed:

data item '_exptl_absorpt_correction_type' value 'Multi-Scan' was
changed to 'multi-scan' in accordance with the
/home/data/users/saulius/crontab/automatic-downloads/rss-feeds/RSC/lib/dictionaries/cif_core.dic
dictionary named 'cif_core.dic' version 2.4.2 last updated on
2011-04-26.

Automatic conversion script
Id: cif_fix_values 8170 2020-07-09 18:12:32Z antanas 
;
_cod_database_code 7719935
_shelx_shelxl_version_number 2019/3
_shelx_space_group_comment
;
The symmetry employed for this shelxl refinement is uniquely defined
by the following loop, which should always be used as a source of
symmetry information in preference to the above space-group names.
They are only intended as comments.
;
_exptl_bruker_absorpt_correction_t_ratio 0.9439
_shelx_estimated_absorpt_t_min 0.792
_shelx_estimated_absorpt_t_max 0.954
_bruker_diffrn_measurement_temperature_device Cryostream
_diffrn_measurement_bruker_total_exposure_time 14880.0
_diffrn_reflns_bruker_av_norm_i 1589.956
_diffrn_reflns_bruker_number_gt 45182
_computing_bruker_data_scaling 'SADABS-2016/2 - Bruker AXS area detector scaling and absorption correction'
_geom_details
; All esds (except the esd in the dihedral angle between two l.s. planes)
 are estimated using the full covariance matrix.  The cell esds are taken
 into account individually in the estimation of esds in distances, angles
 and torsion angles; correlations between esds in cell parameters are only
 used when they are defined by crystal symmetry.  An approximate (isotropic)
 treatment of cell esds is used for estimating esds involving l.s. planes.
;

loop_
_space_group_symop_operation_xyz
'x, y, z'
'-x+1/2, -y, z+1/2'
'-x, y+1/2, -z+1/2'
'x+1/2, -y+1/2, -z'

loop_
_atom_site_label
_atom_site_type_symbol
_atom_site_fract_x
_atom_site_fract_y
_atom_site_fract_z
_atom_site_U_iso_or_equiv
_atom_site_adp_type
_atom_site_occupancy
_atom_site_site_symmetry_order
_atom_site_calc_flag
_atom_site_refinement_flags_posn
_atom_site_refinement_flags_adp
_atom_site_refinement_flags_occupancy
_atom_site_disorder_assembly
_atom_site_disorder_group
Rh1 Rh 0.45122(4) 0.65308(3) 0.67281(2) 0.04281(12) Uani 1 1 d . . . . .
F1 F 0.2557(4) 0.9409(3) 0.53192(19) 0.0728(11) Uani 1 1 d . . . . .
F2 F 0.5273(4) 0.7200(4) 0.42279(18) 0.0829(13) Uani 1 1 d . . . . .
F3 F 0.2668(5) 0.3288(3) 0.5617(3) 0.0942(15) Uani 1 1 d . . . . .
F4 F -0.0360(3) 0.5395(4) 0.6563(2) 0.0889(14) Uani 1 1 d . . . . .
N1 N 0.3449(4) 0.7754(4) 0.6969(2) 0.0475(11) Uani 1 1 d . . . . .
N2 N 0.3007(4) 0.8314(4) 0.6463(2) 0.0462(11) Uani 1 1 d . . . . .
N3 N 0.5379(5) 0.5278(4) 0.6371(2) 0.0491(11) Uani 1 1 d . . . . .
N4 N 0.4588(5) 0.4578(4) 0.6087(2) 0.0514(11) Uani 1 1 d . . . . .
N5 N 0.4843(5) 0.6076(4) 0.7693(2) 0.0509(12) Uani 1 1 d . . . . .
N6 N 0.6228(4) 0.7294(4) 0.6954(2) 0.0475(11) Uani 1 1 d . . . . .
C1 C 0.2866(7) 0.8135(5) 0.7476(3) 0.0597(17) Uani 1 1 d . . . . .
H1 H 0.297602 0.789719 0.788835 0.072 Uiso 1 1 calc R U . . .
C2 C 0.2077(7) 0.8932(6) 0.7305(4) 0.0652(18) Uani 1 1 d . . . . .
H2 H 0.158016 0.932740 0.757308 0.078 Uiso 1 1 calc R U . . .
C3 C 0.2173(6) 0.9021(5) 0.6656(3) 0.0561(15) Uani 1 1 d . . . . .
H3 H 0.174143 0.948524 0.640054 0.067 Uiso 1 1 calc R U . . .
C4 C 0.3519(5) 0.8030(4) 0.5871(3) 0.0457(12) Uani 1 1 d . . . . .
C5 C 0.3318(5) 0.8571(5) 0.5319(3) 0.0530(14) Uani 1 1 d . . . . .
C6 C 0.3895(6) 0.8310(6) 0.4756(3) 0.0629(17) Uani 1 1 d . . . . .
H6 H 0.377525 0.868956 0.438669 0.075 Uiso 1 1 calc R U . . .
C7 C 0.4652(7) 0.7458(6) 0.4774(3) 0.0603(16) Uani 1 1 d . . . . .
C8 C 0.4863(6) 0.6874(5) 0.5300(3) 0.0528(14) Uani 1 1 d . . . . .
H8 H 0.538143 0.629864 0.527985 0.063 Uiso 1 1 calc R U . . .
C9 C 0.4291(5) 0.7151(4) 0.5870(3) 0.0434(12) Uani 1 1 d . . . . .
C10 C 0.6525(6) 0.4951(5) 0.6257(3) 0.0582(16) Uani 1 1 d . . . . .
H10 H 0.724913 0.527945 0.639495 0.070 Uiso 1 1 calc R U . . .
C11 C 0.6501(8) 0.4043(6) 0.5903(4) 0.071(2) Uani 1 1 d . . . . .
H11 H 0.718414 0.365841 0.576567 0.085 Uiso 1 1 calc R U . . .
C12 C 0.5274(8) 0.3836(5) 0.5800(3) 0.071(2) Uani 1 1 d . . . . .
H12 H 0.495943 0.327963 0.557084 0.085 Uiso 1 1 calc R U . . .
C13 C 0.3307(6) 0.4785(5) 0.6175(3) 0.0529(14) Uani 1 1 d . . . . .
C14 C 0.2371(7) 0.4142(5) 0.5957(4) 0.0666(19) Uani 1 1 d . . . . .
C15 C 0.1128(7) 0.4337(6) 0.6074(4) 0.070(2) Uani 1 1 d . . . . .
H15 H 0.050002 0.390600 0.592202 0.084 Uiso 1 1 calc R U . . .
C16 C 0.0862(6) 0.5204(7) 0.6427(4) 0.069(2) Uani 1 1 d . . . . .
C17 C 0.1752(5) 0.5877(5) 0.6649(3) 0.0559(15) Uani 1 1 d . . . . .
H17 H 0.152209 0.645674 0.688179 0.067 Uiso 1 1 calc R U . . .
C18 C 0.3007(5) 0.5676(5) 0.6518(3) 0.0479(13) Uani 1 1 d . . . . .
C19 C 0.4071(6) 0.5529(6) 0.8051(3) 0.0611(17) Uani 1 1 d . . . . .
H19 H 0.336127 0.524474 0.786446 0.073 Uiso 1 1 calc R U . . .
C20 C 0.4275(8) 0.5363(6) 0.8692(3) 0.072(2) Uani 1 1 d . . . . .
H20 H 0.370998 0.498146 0.893235 0.086 Uiso 1 1 calc R U . . .
C21 C 0.5321(8) 0.5770(6) 0.8963(3) 0.075(2) Uani 1 1 d . . . . .
H21 H 0.547891 0.567138 0.939213 0.090 Uiso 1 1 calc R U . . .
C22 C 0.6145(7) 0.6328(7) 0.8595(3) 0.072(2) Uani 1 1 d . . . . .
H22 H 0.687182 0.659767 0.877217 0.087 Uiso 1 1 calc R U . . .
C23 C 0.5880(5) 0.6485(5) 0.7960(3) 0.0496(13) Uani 1 1 d . . . . .
C24 C 0.6685(5) 0.7117(5) 0.7539(3) 0.0523(14) Uani 1 1 d . . . . .
C25 C 0.7829(7) 0.7502(7) 0.7717(4) 0.079(2) Uani 1 1 d . . . . .
H25 H 0.814026 0.736629 0.811971 0.095 Uiso 1 1 calc R U . . .
C26 C 0.8513(7) 0.8086(7) 0.7301(4) 0.086(3) Uani 1 1 d . . . . .
H26 H 0.929126 0.834299 0.741887 0.103 Uiso 1 1 calc R U . . .
C27 C 0.8043(6) 0.8287(5) 0.6715(4) 0.0710(19) Uani 1 1 d . . . . .
H27 H 0.848324 0.869955 0.643143 0.085 Uiso 1 1 calc R U . . .
C28 C 0.6902(6) 0.7868(5) 0.6546(3) 0.0601(17) Uani 1 1 d . . . . .
H28 H 0.659198 0.798588 0.614054 0.072 Uiso 1 1 calc R U . . .
P1 P 0.06751(18) 0.64320(16) 0.89067(10) 0.0688(5) Uani 1 1 d . . . . .
F5 F 0.2116(5) 0.6718(6) 0.8884(4) 0.150(3) Uani 1 1 d . . . . .
F6 F 0.0429(5) 0.7352(4) 0.8425(2) 0.0982(14) Uani 1 1 d . . . . .
F7 F -0.0734(5) 0.6231(6) 0.8948(4) 0.156(3) Uani 1 1 d . . . . .
F8 F 0.0950(7) 0.5553(5) 0.9391(3) 0.131(2) Uani 1 1 d . . . . .
F9 F 0.0542(8) 0.7244(4) 0.9469(3) 0.125(2) Uani 1 1 d . . . . .
F10 F 0.0891(9) 0.5669(5) 0.8360(3) 0.163(3) Uani 1 1 d . . . . .

loop_
_atom_site_aniso_label
_atom_site_aniso_U_11
_atom_site_aniso_U_22
_atom_site_aniso_U_33
_atom_site_aniso_U_23
_atom_site_aniso_U_13
_atom_site_aniso_U_12
Rh1 0.03747(19) 0.0461(2) 0.0449(2) 0.00305(19) -0.00322(18) -0.00358(19)
F1 0.076(3) 0.065(2) 0.077(3) 0.015(2) -0.012(2) 0.020(2)
F2 0.081(3) 0.121(3) 0.0465(19) 0.006(2) 0.012(2) 0.008(3)
F3 0.102(4) 0.065(3) 0.115(4) -0.020(3) -0.015(3) -0.027(3)
F4 0.0410(19) 0.118(4) 0.108(3) 0.039(3) -0.010(2) -0.022(2)
N1 0.046(3) 0.050(3) 0.046(2) -0.001(2) -0.003(2) 0.001(2)
N2 0.041(2) 0.047(3) 0.051(2) -0.002(2) -0.0018(19) -0.003(2)
N3 0.046(3) 0.049(3) 0.053(3) 0.002(2) -0.004(2) -0.001(2)
N4 0.055(3) 0.042(2) 0.057(3) 0.002(2) -0.005(3) -0.005(3)
N5 0.049(3) 0.053(3) 0.050(3) 0.008(2) -0.006(2) 0.000(2)
N6 0.042(2) 0.043(3) 0.058(3) -0.006(2) -0.005(2) -0.005(2)
C1 0.061(4) 0.066(4) 0.052(3) -0.009(3) 0.008(3) -0.005(3)
C2 0.055(4) 0.066(4) 0.075(5) -0.021(3) 0.010(3) 0.002(3)
C3 0.052(3) 0.049(3) 0.067(4) -0.005(3) -0.005(3) 0.003(3)
C4 0.041(3) 0.046(3) 0.049(3) 0.003(2) -0.003(2) -0.006(2)
C5 0.044(3) 0.052(3) 0.062(3) 0.006(3) -0.012(3) 0.001(3)
C6 0.060(4) 0.076(5) 0.053(3) 0.016(3) -0.003(3) -0.002(3)
C7 0.064(4) 0.077(4) 0.040(3) 0.000(3) 0.002(3) -0.011(4)
C8 0.048(3) 0.062(4) 0.048(3) 0.001(3) 0.002(2) -0.001(3)
C9 0.037(3) 0.044(3) 0.049(3) 0.001(2) -0.003(2) -0.004(2)
C10 0.050(3) 0.062(4) 0.063(4) 0.012(3) 0.002(3) 0.015(3)
C11 0.074(5) 0.063(5) 0.076(5) 0.004(4) 0.015(4) 0.020(4)
C12 0.095(6) 0.048(3) 0.070(4) -0.004(3) 0.003(4) 0.005(4)
C13 0.054(4) 0.048(3) 0.056(3) 0.006(3) -0.009(3) -0.014(3)
C14 0.073(5) 0.055(4) 0.072(4) 0.006(3) -0.016(4) -0.024(4)
C15 0.060(4) 0.069(5) 0.081(5) 0.018(4) -0.021(4) -0.031(3)
C16 0.046(3) 0.085(5) 0.075(4) 0.031(4) -0.011(3) -0.019(3)
C17 0.043(3) 0.064(4) 0.060(4) 0.012(3) -0.002(3) -0.007(3)
C18 0.046(3) 0.053(3) 0.044(3) 0.011(2) -0.004(2) -0.010(3)
C19 0.062(4) 0.064(4) 0.058(4) 0.013(3) -0.003(3) -0.003(3)
C20 0.078(5) 0.076(5) 0.061(4) 0.023(4) 0.002(4) 0.011(4)
C21 0.087(6) 0.080(5) 0.058(4) 0.008(4) -0.009(4) 0.023(5)
C22 0.069(4) 0.086(6) 0.062(4) -0.001(4) -0.018(3) 0.015(4)
C23 0.042(3) 0.054(3) 0.052(3) -0.004(3) -0.007(2) 0.007(3)
C24 0.039(3) 0.061(4) 0.058(3) -0.010(3) -0.007(3) 0.000(3)
C25 0.047(4) 0.112(7) 0.078(5) -0.009(5) -0.016(3) -0.017(4)
C26 0.051(4) 0.113(7) 0.093(6) -0.023(5) -0.007(4) -0.019(4)
C27 0.050(3) 0.071(5) 0.092(5) -0.010(5) 0.005(4) -0.021(3)
C28 0.056(4) 0.051(4) 0.073(4) -0.003(3) 0.004(3) -0.014(3)
P1 0.0628(11) 0.0596(10) 0.0841(12) 0.0035(10) 0.0046(9) 0.0082(10)
F5 0.071(3) 0.148(6) 0.231(8) 0.031(6) 0.009(4) 0.005(4)
F6 0.108(4) 0.096(3) 0.091(3) 0.021(3) -0.004(3) 0.016(3)
F7 0.063(3) 0.170(7) 0.234(8) 0.063(6) -0.002(4) -0.019(4)
F8 0.164(6) 0.087(4) 0.142(5) 0.040(4) -0.001(4) 0.032(4)
F9 0.190(6) 0.100(4) 0.086(3) -0.002(3) -0.004(4) 0.028(5)
F10 0.265(9) 0.098(4) 0.127(5) -0.039(4) 0.022(6) 0.035(5)

loop_
_atom_type_symbol
_atom_type_description
_atom_type_scat_dispersion_real
_atom_type_scat_dispersion_imag
_atom_type_scat_source
C C 0.0033 0.0016 'International Tables Vol C Tables 4.2.6.8 and 6.1.1.4'
H H 0.0000 0.0000 'International Tables Vol C Tables 4.2.6.8 and 6.1.1.4'
F F 0.0171 0.0103 'International Tables Vol C Tables 4.2.6.8 and 6.1.1.4'
N N 0.0061 0.0033 'International Tables Vol C Tables 4.2.6.8 and 6.1.1.4'
P P 0.1023 0.0942 'International Tables Vol C Tables 4.2.6.8 and 6.1.1.4'
Rh Rh -1.1178 0.9187 'International Tables Vol C Tables 4.2.6.8 and 6.1.1.4'

loop_
_exptl_crystal_face_index_h
_exptl_crystal_face_index_k
_exptl_crystal_face_index_l
_exptl_crystal_face_perp_dist
-1 0 0 0.16
-1 -1 0 0.131
-1 -1 1 0.126
-1 0 -1 0.147
0 -1 -1 0.039
0 1 1 0.043
0 -1 1 0.042
0 1 -1 0.039
0 0 -1 0.032
0 0 1 0.022
0 1 0 0.044
0 -1 0 0.045
1 0 0 0.166
1 1 0 0.126
1 1 -1 0.116
1 0 1 0.158

loop_
_geom_angle_atom_site_label_1
_geom_angle_atom_site_label_2
_geom_angle_atom_site_label_3
_geom_angle
_geom_angle_site_symmetry_1
_geom_angle_site_symmetry_3
_geom_angle_publ_flag
C9 Rh1 C18 85.8(2) . . ?
C9 Rh1 N3 92.2(2) . . ?
C18 Rh1 N3 80.9(2) . . ?
C9 Rh1 N1 81.1(2) . . ?
C18 Rh1 N1 92.1(2) . . ?
N3 Rh1 N1 170.72(19) . . ?
C9 Rh1 N6 96.8(2) . . ?
C18 Rh1 N6 173.9(2) . . ?
N3 Rh1 N6 93.52(19) . . ?
N1 Rh1 N6 93.68(19) . . ?
C9 Rh1 N5 171.8(2) . . ?
C18 Rh1 N5 101.0(2) . . ?
N3 Rh1 N5 93.3(2) . . ?
N1 Rh1 N5 93.99(19) . . ?
N6 Rh1 N5 76.92(19) . . ?
C1 N1 N2 105.5(5) . . ?
C1 N1 Rh1 139.2(5) . . ?
N2 N1 Rh1 114.4(3) . . ?
C3 N2 N1 110.7(5) . . ?
C3 N2 C4 134.7(5) . . ?
N1 N2 C4 114.6(4) . . ?
C10 N3 N4 106.2(5) . . ?
C10 N3 Rh1 139.0(5) . . ?
N4 N3 Rh1 114.3(4) . . ?
C12 N4 N3 109.3(6) . . ?
C12 N4 C13 136.2(6) . . ?
N3 N4 C13 114.5(5) . . ?
C19 N5 C23 118.9(5) . . ?
C19 N5 Rh1 125.7(4) . . ?
C23 N5 Rh1 115.1(4) . . ?
C24 N6 C28 119.1(5) . . ?
C24 N6 Rh1 115.9(4) . . ?
C28 N6 Rh1 124.9(4) . . ?
N1 C1 C2 110.6(6) . . ?
C3 C2 C1 106.1(6) . . ?
N2 C3 C2 107.1(6) . . ?
C5 C4 C9 120.2(6) . . ?
C5 C4 N2 123.8(5) . . ?
C9 C4 N2 116.0(5) . . ?
F1 C5 C4 120.1(6) . . ?
F1 C5 C6 117.6(6) . . ?
C4 C5 C6 122.3(6) . . ?
C7 C6 C5 115.9(6) . . ?
C8 C7 C6 124.6(6) . . ?
C8 C7 F2 118.0(6) . . ?
C6 C7 F2 117.4(6) . . ?
C7 C8 C9 119.1(6) . . ?
C8 C9 C4 117.8(5) . . ?
C8 C9 Rh1 128.8(4) . . ?
C4 C9 Rh1 113.2(4) . . ?
N3 C10 C11 110.6(7) . . ?
C12 C11 C10 105.7(6) . . ?
N4 C12 C11 108.2(7) . . ?
C14 C13 C18 120.2(7) . . ?
C14 C13 N4 123.1(6) . . ?
C18 C13 N4 116.6(5) . . ?
F3 C14 C15 118.0(6) . . ?
F3 C14 C13 119.9(7) . . ?
C15 C14 C13 122.0(7) . . ?
C14 C15 C16 116.5(6) . . ?
F4 C16 C17 118.5(8) . . ?
F4 C16 C15 117.5(7) . . ?
C17 C16 C15 124.0(7) . . ?
C16 C17 C18 118.7(7) . . ?
C17 C18 C13 118.5(6) . . ?
C17 C18 Rh1 128.8(5) . . ?
C13 C18 Rh1 112.7(4) . . ?
N5 C19 C20 122.8(7) . . ?
C21 C20 C19 118.6(7) . . ?
C20 C21 C22 119.4(7) . . ?
C21 C22 C23 119.4(7) . . ?
N5 C23 C22 120.9(7) . . ?
N5 C23 C24 116.2(5) . . ?
C22 C23 C24 122.9(6) . . ?
N6 C24 C25 120.7(7) . . ?
N6 C24 C23 115.7(5) . . ?
C25 C24 C23 123.7(6) . . ?
C26 C25 C24 120.1(7) . . ?
C27 C26 C25 119.4(7) . . ?
C26 C27 C28 119.0(7) . . ?
N6 C28 C27 121.6(7) . . ?
F7 P1 F10 94.7(5) . . ?
F7 P1 F8 91.4(4) . . ?
F10 P1 F8 89.6(4) . . ?
F7 P1 F5 176.0(5) . . ?
F10 P1 F5 88.9(5) . . ?
F8 P1 F5 90.4(4) . . ?
F7 P1 F6 90.1(4) . . ?
F10 P1 F6 91.5(4) . . ?
F8 P1 F6 178.1(4) . . ?
F5 P1 F6 88.1(4) . . ?
F7 P1 F9 89.0(5) . . ?
F10 P1 F9 176.3(5) . . ?
F8 P1 F9 90.6(3) . . ?
F5 P1 F9 87.4(4) . . ?
F6 P1 F9 88.1(3) . . ?

loop_
_geom_bond_atom_site_label_1
_geom_bond_atom_site_label_2
_geom_bond_distance
_geom_bond_site_symmetry_2
_geom_bond_publ_flag
Rh1 C9 1.996(5) . ?
Rh1 C18 2.002(6) . ?
Rh1 N3 2.014(5) . ?
Rh1 N1 2.015(5) . ?
Rh1 N6 2.137(4) . ?
Rh1 N5 2.148(5) . ?
F1 C5 1.357(7) . ?
F2 C7 1.371(7) . ?
F3 C14 1.356(9) . ?
F4 C16 1.360(9) . ?
N1 C1 1.333(8) . ?
N1 N2 1.374(6) . ?
N2 C3 1.341(8) . ?
N2 C4 1.413(7) . ?
N3 C10 1.318(8) . ?
N3 N4 1.377(7) . ?
N4 C12 1.353(9) . ?
N4 C13 1.407(8) . ?
N5 C19 1.325(8) . ?
N5 C23 1.351(7) . ?
N6 C24 1.347(8) . ?
N6 C28 1.347(8) . ?
C1 C2 1.381(10) . ?
C2 C3 1.377(10) . ?
C4 C5 1.374(8) . ?
C4 C9 1.406(8) . ?
C5 C6 1.381(9) . ?
C6 C7 1.368(10) . ?
C7 C8 1.362(9) . ?
C8 C9 1.395(8) . ?
C10 C11 1.394(10) . ?
C11 C12 1.355(11) . ?
C13 C14 1.380(9) . ?
C13 C18 1.400(9) . ?
C14 C15 1.374(11) . ?
C15 C16 1.378(12) . ?
C16 C17 1.373(9) . ?
C17 C18 1.393(8) . ?
C19 C20 1.388(9) . ?
C20 C21 1.361(11) . ?
C21 C22 1.379(11) . ?
C22 C23 1.384(9) . ?
C23 C24 1.482(9) . ?
C24 C25 1.373(9) . ?
C25 C26 1.369(12) . ?
C26 C27 1.361(12) . ?
C27 C28 1.380(9) . ?
P1 F7 1.530(6) . ?
P1 F10 1.536(6) . ?
P1 F8 1.557(6) . ?
P1 F5 1.584(6) . ?
P1 F6 1.588(5) . ?
P1 F9 1.592(6) . ?

loop_
_geom_hbond_atom_site_label_D
_geom_hbond_atom_site_label_H
_geom_hbond_atom_site_label_A
_geom_hbond_distance_DH
_geom_hbond_distance_HA
_geom_hbond_distance_DA
_geom_hbond_angle_DHA
_geom_hbond_site_symmetry_A
_geom_hbond_publ_flag
C2 H2 F4 0.93 2.63 3.559(8) 173.4 3_556 yes
C3 H3 F7 0.93 2.61 3.490(10) 158.1 3_556 yes
C6 H6 F4 0.93 2.50 3.345(8) 150.4 4_566 yes
C8 H8 N3 0.93 2.65 3.111(8) 111.0 . yes
C10 H10 F4 0.93 2.58 3.439(8) 153.2 1_655 yes
C12 H12 F9 0.93 2.48 3.255(9) 140.9 2_564 yes
C15 H15 F6 0.93 2.63 3.241(9) 123.4 3_546 yes
C15 H15 F9 0.93 2.56 3.442(9) 158.4 3_546 yes
C22 H22 F3 0.93 2.59 3.288(10) 132.5 3_656 yes
C22 H22 F7 0.93 2.63 3.420(9) 143.3 1_655 yes
C25 H25 F6 0.93 2.53 3.161(9) 125.4 1_655 yes
C25 H25 F7 0.93 2.58 3.437(11) 153.3 1_655 yes
C27 H27 F2 0.93 2.64 3.167(9) 116.9 4_566 yes

loop_
_geom_torsion_atom_site_label_1
_geom_torsion_atom_site_label_2
_geom_torsion_atom_site_label_3
_geom_torsion_atom_site_label_4
_geom_torsion
_geom_torsion_site_symmetry_1
_geom_torsion_site_symmetry_2
_geom_torsion_site_symmetry_3
_geom_torsion_site_symmetry_4
_geom_torsion_publ_flag
C1 N1 N2 C3 0.0(6) . . . . ?
Rh1 N1 N2 C3 171.4(4) . . . . ?
C1 N1 N2 C4 179.8(5) . . . . ?
Rh1 N1 N2 C4 -8.8(6) . . . . ?
C10 N3 N4 C12 -0.5(6) . . . . ?
Rh1 N3 N4 C12 172.8(4) . . . . ?
C10 N3 N4 C13 178.1(5) . . . . ?
Rh1 N3 N4 C13 -8.7(6) . . . . ?
N2 N1 C1 C2 -0.7(7) . . . . ?
Rh1 N1 C1 C2 -168.7(5) . . . . ?
N1 C1 C2 C3 1.2(8) . . . . ?
N1 N2 C3 C2 0.7(7) . . . . ?
C4 N2 C3 C2 -179.0(6) . . . . ?
C1 C2 C3 N2 -1.1(7) . . . . ?
C3 N2 C4 C5 7.8(10) . . . . ?
N1 N2 C4 C5 -172.0(5) . . . . ?
C3 N2 C4 C9 -173.4(6) . . . . ?
N1 N2 C4 C9 6.8(7) . . . . ?
C9 C4 C5 F1 178.9(5) . . . . ?
N2 C4 C5 F1 -2.3(9) . . . . ?
C9 C4 C5 C6 -2.8(9) . . . . ?
N2 C4 C5 C6 175.9(6) . . . . ?
F1 C5 C6 C7 -179.8(6) . . . . ?
C4 C5 C6 C7 1.9(10) . . . . ?
C5 C6 C7 C8 -0.1(11) . . . . ?
C5 C6 C7 F2 -177.7(6) . . . . ?
C6 C7 C8 C9 -0.7(10) . . . . ?
F2 C7 C8 C9 176.8(6) . . . . ?
C7 C8 C9 C4 -0.1(9) . . . . ?
C7 C8 C9 Rh1 -174.7(5) . . . . ?
C5 C4 C9 C8 1.9(8) . . . . ?
N2 C4 C9 C8 -177.0(5) . . . . ?
C5 C4 C9 Rh1 177.3(4) . . . . ?
N2 C4 C9 Rh1 -1.6(6) . . . . ?
N4 N3 C10 C11 -0.1(7) . . . . ?
Rh1 N3 C10 C11 -170.7(5) . . . . ?
N3 C10 C11 C12 0.6(8) . . . . ?
N3 N4 C12 C11 0.8(8) . . . . ?
C13 N4 C12 C11 -177.3(7) . . . . ?
C10 C11 C12 N4 -0.8(8) . . . . ?
C12 N4 C13 C14 1.7(11) . . . . ?
N3 N4 C13 C14 -176.3(6) . . . . ?
C12 N4 C13 C18 179.8(6) . . . . ?
N3 N4 C13 C18 1.8(7) . . . . ?
C18 C13 C14 F3 179.0(6) . . . . ?
N4 C13 C14 F3 -2.9(10) . . . . ?
C18 C13 C14 C15 -1.0(11) . . . . ?
N4 C13 C14 C15 177.1(6) . . . . ?
F3 C14 C15 C16 179.2(6) . . . . ?
C13 C14 C15 C16 -0.8(11) . . . . ?
C14 C15 C16 F4 -178.2(6) . . . . ?
C14 C15 C16 C17 1.7(11) . . . . ?
F4 C16 C17 C18 179.2(6) . . . . ?
C15 C16 C17 C18 -0.8(10) . . . . ?
C16 C17 C18 C13 -1.1(9) . . . . ?
C16 C17 C18 Rh1 176.4(5) . . . . ?
C14 C13 C18 C17 1.9(9) . . . . ?
N4 C13 C18 C17 -176.3(5) . . . . ?
C14 C13 C18 Rh1 -175.9(5) . . . . ?
N4 C13 C18 Rh1 5.9(7) . . . . ?
C23 N5 C19 C20 0.5(10) . . . . ?
Rh1 N5 C19 C20 -172.3(6) . . . . ?
N5 C19 C20 C21 -0.7(11) . . . . ?
C19 C20 C21 C22 -0.2(11) . . . . ?
C20 C21 C22 C23 1.4(12) . . . . ?
C19 N5 C23 C22 0.8(10) . . . . ?
Rh1 N5 C23 C22 174.3(6) . . . . ?
C19 N5 C23 C24 -178.1(6) . . . . ?
Rh1 N5 C23 C24 -4.5(7) . . . . ?
C21 C22 C23 N5 -1.7(11) . . . . ?
C21 C22 C23 C24 177.1(6) . . . . ?
C28 N6 C24 C25 -1.0(9) . . . . ?
Rh1 N6 C24 C25 174.9(6) . . . . ?
C28 N6 C24 C23 179.5(6) . . . . ?
Rh1 N6 C24 C23 -4.7(7) . . . . ?
N5 C23 C24 N6 6.2(8) . . . . ?
C22 C23 C24 N6 -172.7(7) . . . . ?
N5 C23 C24 C25 -173.3(7) . . . . ?
C22 C23 C24 C25 7.8(11) . . . . ?
N6 C24 C25 C26 1.0(12) . . . . ?
C23 C24 C25 C26 -179.5(7) . . . . ?
C24 C25 C26 C27 0.5(14) . . . . ?
C25 C26 C27 C28 -2.0(13) . . . . ?
C24 N6 C28 C27 -0.6(9) . . . . ?
Rh1 N6 C28 C27 -176.0(5) . . . . ?
C26 C27 C28 N6 2.1(11) . . . . ?

loop_
_bruker_diffrn_runs_axis
_bruker_diffrn_runs_distance
_bruker_diffrn_runs_theta
_bruker_diffrn_runs_omega
_bruker_diffrn_runs_phi
_bruker_diffrn_runs_chi
_bruker_diffrn_runs_width
_bruker_diffrn_runs_images
_bruker_diffrn_runs_time
_bruker_diffrn_runs_wavelength
_bruker_diffrn_runs_voltage
_bruker_diffrn_runs_current
_bruker_diffrn_runs_temperature
Phi 58.81999999999999 0.0 0.0 0.0 54.7388 1.0 180 1.0 0.71073 50.0 1.0 294.15
Phi 58.81999999999999 0.0 0.0 180.0 54.7388 1.0 180 1.0 0.71073 50.0 1.0 294.15
Omega 58.81999999999999 8.899 -172.077 -54.0 54.739 1.0 199 20.0 0.71073 50.0 1.0 294.15
Omega 58.81999999999999 8.899 -172.077 51.0 54.739 1.0 199 20.0 0.71073 50.0 1.0 294.15
Omega 58.81999999999999 8.899 -172.077 -156.0 54.739 1.0 199 20.0 0.71073 50.0 1.0 294.15
Omega 58.81999999999999 8.899 -172.077 153.0 54.739 1.0 199 20.0 0.71073 50.0 1.0 294.15
